data_4103009
loop_
_publ_author_name
'Alexei A. Belik'
'Eiji Takayama-Muromachi'

_publ_section_title
;
 Effects of Oxygen Content on Bi3Mn3O11+\d: From 45 K Antiferromagnetism
 to Room-Temperature True Ferromagnetism
;
_journal_name_full 'Journal of the American Chemical Society'
_journal_page_first 12426
_journal_page_last 12432
_journal_paper_doi 10.1021/ja1043598
_journal_volume 132
_journal_year 2010
_chemical_formula_sum 'Bi3 Mn3 O11.6'
_space_group_IT_number 201
_symmetry_cell_setting cubic
_symmetry_Int_Tables_number 201
_symmetry_space_group_name_Hall '-P 2ab 2bc 3'
_symmetry_space_group_name_H-M 'P n -3 :2'
_cell_angle_alpha 90.0
_cell_angle_beta 90.0
_cell_angle_gamma 90.0
_cell_formula_units_Z 4
_cell_length_a 9.11151(6)
_cell_length_b 9.11151(6)
_cell_length_c 9.11151(6)
_cell_volume 756.434(9)
_diffrn_radiation_monochromator none
_diffrn_radiation_type 'Cu K\\a~1~'
_diffrn_radiation_wavelength 0.41916
_pd_block_id 2010-07-29|PHASE_01|..creator_name..|..instr_name..
_pd_calc_method 'Rietveld Refinement'
_pd_meas_2theta_range_inc 0.010
_pd_meas_2theta_range_max 52.490
_pd_meas_2theta_range_min 2.500
_pd_meas_number_of_points 5000
_pd_phase_name Bi3Mn3O11.6
_pd_proc_ls_prof_R_factor 0.023
_pd_proc_ls_prof_wR_expected 0.014
_pd_proc_ls_prof_wR_factor 0.034
_refine_ls_extinction_method none
_refine_ls_goodness_of_fit_all 2.42
_refine_ls_hydrogen_treatment noref
_refine_ls_number_constraints 3
_refine_ls_structure_factor_coef Inet
_cod_data_source_file ja1043598_si_003.cif
_cod_data_source_block RIETAN_phase_1
_cod_original_sg_symbol_H-M 'P n -3'
_cod_database_code 4103009

loop_
_symmetry_equiv_pos_site_id
_symmetry_equiv_pos_as_xyz
1 x,y,z
2 -x+1/2,-y+1/2,z
3 -x+1/2,y,-z+1/2
4 x,-y+1/2,-z+1/2
5 z,x,y
6 z,-x+1/2,-y+1/2
7 -z+1/2,-x+1/2,y
8 -z+1/2,x,-y+1/2
9 y,z,x
10 -y+1/2,z,-x+1/2
11 y,-z+1/2,-x+1/2
12 -y+1/2,-z+1/2,x
13 -x,-y,-z
14 x+1/2,y+1/2,-z
15 x+1/2,-y,z+1/2
16 -x,y+1/2,z+1/2
17 -z,-x,-y
18 -z,x+1/2,y+1/2
19 z+1/2,x+1/2,-y
20 z+1/2,-x,y+1/2
21 -y,-z,-x
22 y+1/2,-z,x+1/2
23 -y,z+1/2,x+1/2
24 y+1/2,z+1/2,-x

loop_
_atom_site_label
_atom_site_symmetry_multiplicity
_atom_site_occupancy
_atom_site_fract_x
_atom_site_fract_y
_atom_site_fract_z
_atom_site_thermal_displace_type
_atom_site_B_iso_or_equiv
_atom_site_type_symbol
Bi1 24 0.3333 0.4009(2) 0.3817(1) 0.38175 Biso 0.61(2) Bi
Bi2 4 1.0 0.0 0.0 0.0 Biso 0.73(1) Bi
Mn 12 1.0 0.4044(2) 0.75 0.25 Biso 0.46(3) Mn
O1 8 1.0 0.1455(4) 0.1455(4) 0.1455(4) Biso 0.4(2) O
O2 12 1.0 0.6147(8) 0.25 0.25 Biso 0.7(1) O
O3 24 1.0 0.5908(6) 0.2445(5) 0.5403(8) Biso 0.6(1) O
